data_2013766
loop_
_publ_author_name
'Bjorn Olesen'
'Marcus R. Bond'

_publ_section_title
;
 (1<i>E</i>)-2-(Diacetylamino)-1-methylprop-1-enyl acetate
;
_journal_issue 3
_journal_name_full 'Acta Crystallographica Section C'
_journal_page_first o196
_journal_page_last o197
_journal_paper_doi 10.1107/S0108270104000332
_journal_volume 60
_journal_year 2004
_chemical_formula_iupac 'C10 H15 N O4'
_chemical_formula_moiety 'C10 H15 N O4'
_chemical_formula_sum 'C10 H15 N O4'
_chemical_formula_weight 213.233
_chemical_name_systematic
;
 ?
;
_space_group_IT_number 14
_symmetry_cell_setting monoclinic
_symmetry_space_group_name_Hall '-P 2yn'
_symmetry_space_group_name_H-M 'P 1 21/n 1'
_atom_sites_solution_primary direct
_atom_sites_solution_secondary difmap
_cell_angle_alpha 90.00
_cell_angle_beta 97.708(2)
_cell_angle_gamma 90.00
_cell_formula_units_Z 4
_cell_length_a 7.6817(4)
_cell_length_b 7.8385(3)
_cell_length_c 18.0466(9)
_cell_measurement_reflns_used 2533
_cell_measurement_temperature 100
_cell_measurement_theta_max 27.485
_cell_measurement_theta_min 2.910
_cell_volume 1076.82(9)
_computing_cell_refinement 'HKL Scalepack (Otwinowski & Minor, 1997)'
_computing_data_collection 'KappaCCD Server Software (Nonius, 1997)'
_computing_data_reduction 'HKL Denzo and Scalepak (Otwinowski & Minor, 1997)'
_computing_molecular_graphics 'ORTEP (Johnson, 1976) and PLATON (Spek, 2002)'
_computing_publication_material SHELXL97
_computing_structure_refinement 'SHELXL97 (Sheldrick, 1997)'
_computing_structure_solution 'SIR97 (Altomare et al., 1999)'
_diffrn_measured_fraction_theta_full 0.997
_diffrn_measured_fraction_theta_max 0.997
_diffrn_measurement_device KappaCCD
_diffrn_measurement_method CCD
_diffrn_radiation_monochromator graphite
_diffrn_radiation_source 'fine-focus sealed tube'
_diffrn_radiation_type MoK\a
_diffrn_reflns_av_R_equivalents 0.040
_diffrn_reflns_limit_h_max 9
_diffrn_reflns_limit_h_min 0
_diffrn_reflns_limit_k_max 10
_diffrn_reflns_limit_k_min 0
_diffrn_reflns_limit_l_max 23
_diffrn_reflns_limit_l_min -23
_diffrn_reflns_number 2629
_diffrn_reflns_theta_full 27.485
_diffrn_reflns_theta_max 27.485
_diffrn_reflns_theta_min 3.05
_diffrn_standards_number 0
_exptl_absorpt_coefficient_mu 0.102
_exptl_absorpt_correction_type none
_exptl_crystal_colour Colorless
_exptl_crystal_density_diffrn 1.315
_exptl_crystal_density_method 'not measured'
_exptl_crystal_description Irregular
_exptl_crystal_F_000 456
_exptl_crystal_size_max .30
_exptl_crystal_size_mid .30
_exptl_crystal_size_min .25
_refine_diff_density_max 0.367
_refine_diff_density_min -0.180
_refine_ls_extinction_coef 0.015(3)
_refine_ls_extinction_expression Fc^*^=kFc[1+0.001xFc^2^\l^3^/sin(2\q)]^-1/4^
_refine_ls_extinction_method SHELXL97
_refine_ls_goodness_of_fit_ref 1.034
_refine_ls_hydrogen_treatment refU
_refine_ls_matrix_type full
_refine_ls_number_parameters 152
_refine_ls_number_reflns 2462
_refine_ls_number_restraints 0
_refine_ls_restrained_S_all 1.034
_refine_ls_R_factor_all 0.0642
_refine_ls_R_factor_gt 0.0416
_refine_ls_shift/su_max 0.000
_refine_ls_shift/su_mean 0.000
_refine_ls_structure_factor_coef Fsqd
_refine_ls_weighting_details 'calc w=1/[\s^2^(Fo^2^)+(0.0324P)^2^+0.488P] where P=(Fo^2^+2Fc^2^)/3'
_refine_ls_weighting_scheme calc
_refine_ls_wR_factor_gt 0.0881
_refine_ls_wR_factor_ref 0.0991
_reflns_number_gt 1859
_reflns_number_total 2462
_reflns_threshold_expression I>2\s(I)
_cod_data_source_file fg1724.cif
_cod_data_source_block I
_cod_depositor_comments
;
The following automatic conversions were performed:
'_symmetry_cell_setting' value 'Monoclinic' changed to 'monoclinic'
according to '/home/saulius/struct/CIF-dictionaries/cif_core.dic'
dictionary named 'cif_core.dic' version 2.4.1 from 2010-06-29.

Automatic conversion script
Id: cif_fix_enum 1527 2010-12-29 10:47:43Z saulius 

The following automatic conversions were performed:

'_symmetry_cell_setting' value 'Monoclinic' changed to 'monoclinic'
according to /home/saulius/struct/CIF-dictionaries/cif_core.dic
dictionary named 'cif_core.dic' version 2.4.1 from 2010-06-29.

Automatic conversion script
Id: cif_fix_values 1715 2011-07-08 13:25:40Z adriana 
;
_cod_original_sg_symbol_H-M 'P 21/n'
_cod_database_code 2013766
_cod_database_fobs_code 2013766

loop_
_symmetry_equiv_pos_as_xyz
+X,+Y,+Z
-X,-Y,-Z
'-X+ 1/2,+Y+ 1/2,-Z+ 1/2'
'+X+ 1/2,-Y+ 1/2,+Z+ 1/2'

loop_
_atom_site_label
_atom_site_fract_x
_atom_site_fract_y
_atom_site_fract_z
_atom_site_U_iso_or_equiv
_atom_site_adp_type
_atom_site_calc_flag
_atom_site_refinement_flags
_atom_site_occupancy
_atom_site_disorder_assembly
_atom_site_disorder_group
_atom_site_type_symbol
O1 0.41989(12) 0.95886(13) 0.15142(5) 0.0221(3) Uani d . 1 . . O
O2 0.56059(13) 0.84609(13) 0.06096(6) 0.0274(3) Uani d . 1 . . O
O3 -0.00462(14) 0.37613(14) 0.07750(6) 0.0309(3) Uani d . 1 . . O
O4 -0.05511(13) 0.78159(13) 0.21487(6) 0.0270(3) Uani d . 1 . . O
N1 0.09843(15) 0.61007(14) 0.14665(7) 0.0197(3) Uani d . 1 . . N
C1 0.27530(18) 0.85038(18) 0.12793(8) 0.0208(3) Uani d . 1 . . C
C2 0.25082(18) 0.71848(18) 0.17046(8) 0.0203(3) Uani d . 1 . . C
C3 0.35656(19) 0.67149(19) 0.24374(8) 0.0227(3) Uani d . 1 . . C
C4 0.55369(18) 0.95238(18) 0.10855(8) 0.0207(3) Uani d . 1 . . C
C5 0.6817(2) 1.0928(2) 0.12836(9) 0.0266(4) Uani d . 1 . . C
C6 0.11645(19) 0.47037(18) 0.09871(8) 0.0219(3) Uani d . 1 . . C
C7 0.2963(2) 0.4448(2) 0.07649(9) 0.0301(4) Uani d . 1 . . C
C8 -0.05649(18) 0.65394(18) 0.17635(8) 0.0211(3) Uani d . 1 . . C
C9 -0.21652(19) 0.5446(2) 0.16092(9) 0.0271(4) Uani d . 1 . . C
C10 0.15879(19) 0.91383(19) 0.06101(8) 0.0239(3) Uani d . 1 . . C
H3A 0.4550 0.7466 0.2554 0.035(5) Uiso d R 1 . . H
H3B 0.4017 0.5526 0.2433 0.033(5) Uiso d R 1 . . H
H3C 0.2811 0.6810 0.2836 0.031(4) Uiso d R 1 . . H
H5A 0.6691 1.1739 0.0879 0.050(6) Uiso d R 1 . . H
H5B 0.6605 1.1520 0.1724 0.042(5) Uiso d R 1 . . H
H5C 0.8006 1.0485 0.1335 0.057(6) Uiso d R 1 . . H
H7A 0.2924 0.3451 0.0432 0.031(4) Uiso d R 1 . . H
H7B 0.3340 0.5433 0.0503 0.048(5) Uiso d R 1 . . H
H7C 0.3823 0.4265 0.1196 0.047(5) Uiso d R 1 . . H
H9A -0.2557 0.5366 0.1078 0.030(4) Uiso d R 1 . . H
H9B -0.1877 0.4267 0.1754 0.030(4) Uiso d R 1 . . H
H9C -0.3046 0.5942 0.1867 0.042(5) Uiso d R 1 . . H
H10A 0.2268 0.9526 0.0229 0.046(5) Uiso d R 1 . . H
H10B 0.0743 0.8304 0.0399 0.047(5) Uiso d R 1 . . H
H10C 0.0955 1.0158 0.0747 0.047(5) Uiso d R 1 . . H

loop_
_atom_site_aniso_label
_atom_site_aniso_U_11
_atom_site_aniso_U_22
_atom_site_aniso_U_33
_atom_site_aniso_U_12
_atom_site_aniso_U_13
_atom_site_aniso_U_23
O1 0.0205(5) 0.0219(5) 0.0253(5) -0.0062(4) 0.0078(4) -0.0048(4)
O2 0.0271(6) 0.0271(6) 0.0294(6) -0.0007(4) 0.0087(5) -0.0071(5)
O3 0.0276(6) 0.0277(6) 0.0373(6) -0.0073(5) 0.0038(5) -0.0121(5)
O4 0.0262(6) 0.0229(5) 0.0336(6) -0.0022(4) 0.0109(5) -0.0055(5)
N1 0.0181(6) 0.0177(6) 0.0240(6) -0.0030(5) 0.0053(5) -0.0019(5)
C1 0.0199(7) 0.0210(7) 0.0220(7) -0.0012(6) 0.0042(6) -0.0050(6)
C2 0.0196(7) 0.0196(7) 0.0224(7) -0.0003(6) 0.0054(6) -0.0029(6)
C3 0.0216(8) 0.0226(8) 0.0235(7) -0.0032(6) 0.0011(6) 0.0014(6)
C4 0.0190(7) 0.0229(7) 0.0211(7) 0.0001(6) 0.0054(6) 0.0016(6)
C5 0.0252(8) 0.0259(8) 0.0300(9) -0.0058(6) 0.0085(7) -0.0026(7)
C6 0.0251(8) 0.0189(7) 0.0217(7) -0.0003(6) 0.0031(6) -0.0009(6)
C7 0.0281(8) 0.0277(8) 0.0362(9) -0.0017(7) 0.0102(7) -0.0106(7)
C8 0.0206(7) 0.0198(7) 0.0233(7) -0.0005(6) 0.0042(6) 0.0031(6)
C9 0.0208(8) 0.0276(8) 0.0335(9) -0.0031(6) 0.0055(7) -0.0023(7)
C10 0.0247(8) 0.0247(8) 0.0223(7) -0.0014(6) 0.0024(6) 0.0021(6)

loop_
_atom_type_symbol
_atom_type_description
_atom_type_scat_dispersion_real
_atom_type_scat_dispersion_imag
_atom_type_scat_source
C C 0.0033 0.0016 'International Tables Vol C Tables 4.2.6.8 and 6.1.1.4'
H H 0.0000 0.0000 'International Tables Vol C Tables 4.2.6.8 and 6.1.1.4'
N N 0.0061 0.0033 'International Tables Vol C Tables 4.2.6.8 and 6.1.1.4'
O O 0.0106 0.0060 'International Tables Vol C Tables 4.2.6.8 and 6.1.1.4'

loop_
_diffrn_radiation_wavelength
0.71073

loop_
_geom_angle_atom_site_label_1
_geom_angle_atom_site_label_2
_geom_angle_atom_site_label_3
_geom_angle
_geom_angle_publ_flag
C4 O1 C1 115.25(11) no
C8 N1 C6 125.29(12) no
C8 N1 C2 115.40(11) no
C6 N1 C2 119.29(11) no
C2 C1 O1 117.67(12) yes
C2 C1 C10 128.17(13) yes
O1 C1 C10 113.81(12) yes
C1 C2 N1 117.14(12) yes
C1 C2 C3 127.11(13) yes
N1 C2 C3 115.65(12) yes
O2 C4 O1 122.55(13) no
O2 C4 C5 126.39(13) no
O1 C4 C5 111.06(12) no
O3 C6 N1 122.19(13) no
O3 C6 C7 121.98(13) no
N1 C6 C7 115.83(12) no
O4 C8 N1 118.28(13) no
O4 C8 C9 121.46(13) no
N1 C8 C9 120.26(13) no
C2 C3 H3A 111.1 no
C2 C3 H3B 111.8 no
H3A C3 H3B 108.1 no
C2 C3 H3C 108.8 no
H3A C3 H3C 108.5 no
H3B C3 H3C 108.5 no
C4 C5 H5A 108.1 no
C4 C5 H5B 112.3 no
H5A C5 H5B 107.4 no
C4 C5 H5C 110.0 no
H5A C5 H5C 107.9 no
H5B C5 H5C 111.0 no
C6 C7 H7A 108.4 no
C6 C7 H7B 111.6 no
H7A C7 H7B 108.8 no
C6 C7 H7C 111.1 no
H7A C7 H7C 109.7 no
H7B C7 H7C 107.2 no
C8 C9 H9A 111.1 no
C8 C9 H9B 110.0 no
H9A C9 H9B 103.5 no
C8 C9 H9C 107.1 no
H9A C9 H9C 111.3 no
H9B C9 H9C 113.8 no
C1 C10 H10A 111.0 no
C1 C10 H10B 113.2 no
H10A C10 H10B 109.3 no
C1 C10 H10C 109.3 no
H10A C10 H10C 104.8 no
H10B C10 H10C 108.8 no

loop_
_geom_bond_atom_site_label_1
_geom_bond_atom_site_label_2
_geom_bond_site_symmetry_2
_geom_bond_distance
_geom_bond_publ_flag
O1 C1 . 1.4178(16) yes
O1 C4 . 1.3679(17) yes
O2 C4 . 1.2029(17) yes
O3 C6 . 1.2090(17) yes
O4 C8 . 1.2178(17) yes
N1 C2 . 1.4637(18) yes
N1 C6 . 1.4138(18) yes
N1 C8 . 1.4117(18) yes
C1 C2 . 1.316(2) yes
C1 C10 . 1.489(2) yes
C2 C3 . 1.502(2) yes
C4 C5 . 1.487(2) yes
C6 C7 . 1.503(2) yes
C8 C9 . 1.494(2) yes
C3 H3A . 0.96 no
C3 H3B . 0.99 no
C3 H3C . 0.99 no
C5 H5A . 0.96 no
C5 H5B . 0.95 no
C5 H5C . 0.97 no
C7 H7A . 0.98 no
C7 H7B . 0.97 no
C7 H7C . 0.96 no
C9 H9A . 0.97 no
C9 H9B . 0.98 no
C9 H9C . 0.95 no
C10 H10A . 0.97 no
C10 H10B . 0.96 no
C10 H10C . 0.98 no

loop_
_cod_related_entry_id
_cod_related_entry_database
_cod_related_entry_code
1 ChemSpider 20121733
